data_4338663
loop_
_publ_author_name
'Wiedmann, Monika K.'
'Heeg, Mary Jane'
'Winter, Charles H.'

_publ_section_title
;
 Volatility and High Thermal Stability in Tantalum Complexes Containing
 Imido, Amidinate, and Halide or Dialkylamide Ligands
;
_journal_coden_ASTM INOCAJ
_journal_issue 12
_journal_name_full 'Inorganic chemistry'
_journal_page_first 5382
_journal_page_last 5391
_journal_paper_doi 10.1021/ic900454g
_journal_volume 48
_journal_year 2009
_chemical_formula_sum 'C24 H51 Br N5 Ta'
_chemical_formula_weight 670.56
_space_group_IT_number 14
_symmetry_cell_setting monoclinic
_symmetry_space_group_name_Hall '-P 2yn'
_symmetry_space_group_name_H-M 'P 1 21/n 1'
_atom_sites_solution_hydrogens geom
_atom_sites_solution_primary direct
_atom_sites_solution_secondary difmap
_audit_creation_method SHELXL-97
_cell_angle_alpha 90.00
_cell_angle_beta 94.221(2)
_cell_angle_gamma 90.00
_cell_formula_units_Z 4
_cell_length_a 11.8983(4)
_cell_length_b 16.3458(6)
_cell_length_c 15.0157(5)
_cell_measurement_reflns_used 8362
_cell_measurement_temperature 100(2)
_cell_measurement_theta_max 28.3
_cell_measurement_theta_min 2.5
_cell_volume 2912.44(17)
_computing_cell_refinement 'Bruker APEX2'
_computing_data_collection 'Bruker APEX2'
_computing_data_reduction 'Bruker APEX2'
_computing_molecular_graphics SHELXTL-Plus
_computing_publication_material SHELXL-97
_computing_structure_refinement 'SHELXL-97 (Sheldrick, 1997)'
_computing_structure_solution 'SHELXS-97 (Sheldrick, 1990)'
_diffrn_ambient_temperature 100(2)
_diffrn_measured_fraction_theta_full 1.000
_diffrn_measured_fraction_theta_max 0.998
_diffrn_measurement_device_type 'Bruker APEX2 kappa'
_diffrn_measurement_method 'phi and omega scans'
_diffrn_radiation_monochromator graphite
_diffrn_radiation_source 'fine-focus sealed tube'
_diffrn_radiation_type MoK\a
_diffrn_radiation_wavelength 0.71073
_diffrn_reflns_av_R_equivalents 0.0235
_diffrn_reflns_av_sigmaI/netI 0.0261
_diffrn_reflns_limit_h_max 15
_diffrn_reflns_limit_h_min -15
_diffrn_reflns_limit_k_max 21
_diffrn_reflns_limit_k_min -21
_diffrn_reflns_limit_l_max 20
_diffrn_reflns_limit_l_min 0
_diffrn_reflns_number 68661
_diffrn_reflns_theta_full 28.30
_diffrn_reflns_theta_max 28.35
_diffrn_reflns_theta_min 2.11
_exptl_absorpt_coefficient_mu 5.165
_exptl_absorpt_correction_T_max 0.4921
_exptl_absorpt_correction_T_min 0.3470
_exptl_absorpt_correction_type multi-scan
_exptl_absorpt_process_details 'SADABS, Sheldrick, 1997'
_exptl_crystal_colour yellow
_exptl_crystal_density_diffrn 1.529
_exptl_crystal_density_method 'not measured'
_exptl_crystal_description rod
_exptl_crystal_F_000 1352
_exptl_crystal_size_max 0.26
_exptl_crystal_size_mid 0.16
_exptl_crystal_size_min 0.16
_refine_diff_density_max 1.407
_refine_diff_density_min -0.667
_refine_diff_density_rms 0.102
_refine_ls_extinction_method none
_refine_ls_goodness_of_fit_ref 1.037
_refine_ls_hydrogen_treatment mixed
_refine_ls_matrix_type full
_refine_ls_number_parameters 316
_refine_ls_number_reflns 7255
_refine_ls_number_restraints 0
_refine_ls_restrained_S_all 1.037
_refine_ls_R_factor_all 0.0340
_refine_ls_R_factor_gt 0.0289
_refine_ls_shift/su_max 0.009
_refine_ls_shift/su_mean 0.000
_refine_ls_structure_factor_coef Fsqd
_refine_ls_weighting_details 'calc w=1/[\s^2^(Fo^2^)+(0.0297P)^2^+6.9762P] where P=(Fo^2^+2Fc^2^)/3'
_refine_ls_weighting_scheme calc
_refine_ls_wR_factor_gt 0.0716
_refine_ls_wR_factor_ref 0.0738
_reflns_number_gt 6469
_reflns_number_total 7255
_reflns_threshold_expression >2sigma(I)
_cod_data_source_file ic900454g_si_001.cif
_cod_data_source_block pabr
_cod_depositor_comments
;
The following automatic conversions were performed:

'_exptl_absorpt_correction_type' value 'Multi-scan' changed to
'multi-scan' according to
/usr/data/users/saulius/automatic-downloads/retrospective/ACS/lib/dictionaries/cif_core.dic
dictionary named 'cif_core.dic' version 2.4.2 from 2011-04-26.

Automatic conversion script
Id: cif_fix_values 2281 2013-09-26 08:29:07Z andrius 
;
_cod_original_sg_symbol_H-M P21/n
_cod_database_code 4338663

loop_
_symmetry_equiv_pos_as_xyz
'x, y, z'
'-x+1/2, y+1/2, -z+1/2'
'-x, -y, -z'
'x-1/2, -y-1/2, z-1/2'

loop_
_atom_site_label
_atom_site_type_symbol
_atom_site_fract_x
_atom_site_fract_y
_atom_site_fract_z
_atom_site_U_iso_or_equiv
_atom_site_adp_type
_atom_site_occupancy
_atom_site_symmetry_multiplicity
_atom_site_calc_flag
_atom_site_refinement_flags
_atom_site_disorder_assembly
_atom_site_disorder_group
Ta1 Ta 0.77519(4) 0.22935(8) 0.56644(6) 0.01506(15) Uani 0.742(6) 1 d P A 1
Ta1' Ta 0.76795(11) 0.2529(3) 0.5454(3) 0.0282(6) Uani 0.258(6) 1 d P A 2
Br1 Br 0.8298(2) 0.34145(11) 0.68110(11) 0.0336(4) Uani 0.742(6) 1 d P A 1
Br1' Br 0.8215(7) 0.3394(5) 0.6846(5) 0.0542(19) Uani 0.258(6) 1 d P A 2
N1 N 0.5890(2) 0.24441(17) 0.55302(19) 0.0267(6) Uani 1 1 d . . .
N2 N 0.6771(2) 0.17111(17) 0.45638(18) 0.0276(6) Uani 1 1 d . . .
C1 C 0.5772(3) 0.1976(2) 0.4799(2) 0.0318(7) Uani 1 1 d . A .
C2 C 0.4934(3) 0.2719(2) 0.6040(3) 0.0383(8) Uani 1 1 d . A .
C3 C 0.4211(4) 0.1990(3) 0.6298(3) 0.0505(11) Uani 1 1 d . . .
H3A H 0.3755 0.1796 0.5770 0.061 Uiso 1 1 calc R A .
H3B H 0.3713 0.2162 0.6755 0.061 Uiso 1 1 calc R . .
H3C H 0.4702 0.1547 0.6534 0.061 Uiso 1 1 calc R . .
C4 C 0.4184(4) 0.3351(4) 0.5569(5) 0.097(3) Uani 1 1 d . . .
H4A H 0.4622 0.3846 0.5472 0.116 Uiso 1 1 calc R A .
H4B H 0.3561 0.3483 0.5936 0.116 Uiso 1 1 calc R . .
H4C H 0.3881 0.3133 0.4992 0.116 Uiso 1 1 calc R . .
C5 C 0.5458(5) 0.3072(5) 0.6921(4) 0.090(2) Uani 1 1 d . . .
H5A H 0.6072 0.2715 0.7157 0.107 Uiso 1 1 calc R A .
H5B H 0.4882 0.3106 0.7353 0.107 Uiso 1 1 calc R . .
H5C H 0.5755 0.3620 0.6815 0.107 Uiso 1 1 calc R . .
C6 C 0.4673(4) 0.1811(4) 0.4271(4) 0.0689(16) Uani 1 1 d . . .
H6A H 0.4789 0.1820 0.3631 0.083 Uiso 1 1 calc R A .
H6B H 0.4124 0.2232 0.4404 0.083 Uiso 1 1 calc R . .
H6C H 0.4388 0.1272 0.4432 0.083 Uiso 1 1 calc R . .
C7 C 0.6954(3) 0.1131(2) 0.3835(2) 0.0335(8) Uani 1 1 d . A .
C8 C 0.8194(5) 0.0893(4) 0.3927(4) 0.087(2) Uani 1 1 d . . .
H8A H 0.8658 0.1380 0.3852 0.105 Uiso 1 1 calc R A .
H8B H 0.8343 0.0489 0.3469 0.105 Uiso 1 1 calc R . .
H8C H 0.8378 0.0658 0.4520 0.105 Uiso 1 1 calc R . .
C9 C 0.6768(7) 0.1511(5) 0.2933(3) 0.106(3) Uani 1 1 d . . .
H9A H 0.5989 0.1706 0.2846 0.127 Uiso 1 1 calc R A .
H9B H 0.6906 0.1104 0.2475 0.127 Uiso 1 1 calc R . .
H9C H 0.7286 0.1973 0.2887 0.127 Uiso 1 1 calc R . .
C10 C 0.6295(8) 0.0362(4) 0.3902(6) 0.154(5) Uani 1 1 d . . .
H10A H 0.6362 0.0167 0.4521 0.185 Uiso 1 1 calc R A .
H10B H 0.6590 -0.0054 0.3512 0.185 Uiso 1 1 calc R . .
H10C H 0.5501 0.0468 0.3718 0.185 Uiso 1 1 calc R . .
N3 N 0.7980(3) 0.33552(18) 0.46182(19) 0.0346(7) Uani 1 1 d . . .
N4 N 0.9282(3) 0.2378(2) 0.5092(2) 0.0383(7) Uani 1 1 d . . .
C11 C 0.9052(3) 0.3089(2) 0.4559(3) 0.0394(8) Uani 1 1 d . A .
C12 C 0.7526(3) 0.4100(2) 0.4174(3) 0.0356(8) Uani 1 1 d . A .
C13 C 0.8171(5) 0.4859(3) 0.4480(5) 0.081(2) Uani 1 1 d . . .
H13A H 0.8266 0.4867 0.5134 0.097 Uiso 1 1 calc R A .
H13B H 0.7753 0.5347 0.4268 0.097 Uiso 1 1 calc R . .
H13C H 0.8913 0.4856 0.4237 0.097 Uiso 1 1 calc R . .
C14 C 0.6358(4) 0.4201(4) 0.4524(5) 0.0779(18) Uani 1 1 d . . .
H14A H 0.5934 0.3690 0.4435 0.094 Uiso 1 1 calc R A .
H14B H 0.5954 0.4644 0.4198 0.094 Uiso 1 1 calc R . .
H14C H 0.6439 0.4333 0.5162 0.094 Uiso 1 1 calc R . .
C15 C 0.7378(8) 0.4008(4) 0.3180(4) 0.106(3) Uani 1 1 d . . .
H15A H 0.8113 0.4052 0.2929 0.128 Uiso 1 1 calc R A .
H15B H 0.6878 0.4440 0.2930 0.128 Uiso 1 1 calc R . .
H15C H 0.7045 0.3473 0.3031 0.128 Uiso 1 1 calc R . .
C16 C 0.9884(5) 0.3449(4) 0.3971(5) 0.0801(19) Uani 1 1 d . . .
H16A H 1.0175 0.3018 0.3597 0.096 Uiso 1 1 calc R A .
H16B H 1.0509 0.3693 0.4341 0.096 Uiso 1 1 calc R . .
H16C H 0.9514 0.3871 0.3589 0.096 Uiso 1 1 calc R . .
C17 C 1.0451(3) 0.2131(3) 0.5276(3) 0.0473(10) Uani 1 1 d . A .
C18 C 1.1068(4) 0.1803(4) 0.4525(3) 0.0647(15) Uani 1 1 d . . .
H18A H 1.0606 0.1386 0.4204 0.078 Uiso 1 1 calc R A .
H18B H 1.1780 0.1558 0.4763 0.078 Uiso 1 1 calc R . .
H18C H 1.1223 0.2249 0.4116 0.078 Uiso 1 1 calc R . .
C19 C 1.1126(4) 0.2796(4) 0.5777(5) 0.092(3) Uani 1 1 d . . .
H19A H 1.1439 0.3169 0.5349 0.110 Uiso 1 1 calc R A .
H19B H 1.1741 0.2547 0.6154 0.110 Uiso 1 1 calc R . .
H19C H 1.0633 0.3102 0.6153 0.110 Uiso 1 1 calc R . .
C20 C 1.0381(6) 0.1414(6) 0.5957(6) 0.143(4) Uani 1 1 d . . .
H20A H 0.9652 0.1432 0.6221 0.172 Uiso 1 1 calc R A .
H20B H 1.0989 0.1470 0.6430 0.172 Uiso 1 1 calc R . .
H20C H 1.0459 0.0891 0.5649 0.172 Uiso 1 1 calc R . .
N5 N 0.7891(3) 0.14520(18) 0.63881(19) 0.0338(7) Uani 1 1 d . . .
C21 C 0.7839(3) 0.0816(2) 0.7046(2) 0.0387(8) Uani 1 1 d . A .
C22 C 0.6635(5) 0.0636(4) 0.7210(5) 0.088(2) Uani 1 1 d . . .
H22A H 0.6274 0.1135 0.7413 0.106 Uiso 1 1 calc R A .
H22B H 0.6610 0.0212 0.7670 0.106 Uiso 1 1 calc R . .
H22C H 0.6235 0.0444 0.6656 0.106 Uiso 1 1 calc R . .
C23 C 0.8360(8) 0.0046(4) 0.6753(6) 0.137(4) Uani 1 1 d . . .
H23A H 0.7913 -0.0174 0.6232 0.164 Uiso 1 1 calc R A .
H23B H 0.8382 -0.0355 0.7240 0.164 Uiso 1 1 calc R . .
H23C H 0.9129 0.0157 0.6593 0.164 Uiso 1 1 calc R . .
C24 C 0.8418(8) 0.1107(6) 0.7927(4) 0.135(4) Uani 1 1 d . . .
H24A H 0.9213 0.1221 0.7848 0.162 Uiso 1 1 calc R A .
H24B H 0.8363 0.0681 0.8381 0.162 Uiso 1 1 calc R . .
H24C H 0.8050 0.1607 0.8119 0.162 Uiso 1 1 calc R . .

loop_
_atom_site_aniso_label
_atom_site_aniso_U_11
_atom_site_aniso_U_22
_atom_site_aniso_U_33
_atom_site_aniso_U_23
_atom_site_aniso_U_13
_atom_site_aniso_U_12
Ta1 0.01630(12) 0.0129(2) 0.01543(17) 0.00119(15) -0.00252(8) 0.00145(10)
Ta1' 0.0263(4) 0.0244(11) 0.0328(9) -0.0091(10) -0.0060(4) -0.0003(4)
Br1 0.0437(9) 0.0293(7) 0.0266(6) -0.0135(4) -0.0063(5) 0.0017(5)
Br1' 0.0295(17) 0.064(4) 0.067(3) -0.036(2) -0.0117(17) 0.0176(19)
N1 0.0214(13) 0.0293(14) 0.0296(13) 0.0048(11) 0.0029(11) 0.0035(11)
N2 0.0310(15) 0.0251(14) 0.0260(13) -0.0050(11) -0.0017(11) -0.0024(11)
C1 0.0256(16) 0.0358(18) 0.0329(17) 0.0001(14) -0.0056(13) -0.0024(14)
C2 0.0257(17) 0.039(2) 0.052(2) -0.0034(17) 0.0123(16) 0.0042(15)
C3 0.035(2) 0.062(3) 0.055(2) 0.020(2) 0.0088(18) 0.002(2)
C4 0.047(3) 0.067(4) 0.183(7) 0.070(4) 0.057(4) 0.035(3)
C5 0.053(3) 0.120(6) 0.100(4) -0.073(4) 0.035(3) -0.015(3)
C6 0.035(2) 0.106(5) 0.064(3) -0.023(3) -0.014(2) -0.004(3)
C7 0.041(2) 0.0307(18) 0.0277(16) -0.0088(14) -0.0031(14) -0.0077(15)
C8 0.076(4) 0.100(5) 0.083(4) -0.059(4) -0.012(3) 0.035(4)
C9 0.149(7) 0.137(7) 0.032(2) 0.004(3) 0.007(3) 0.074(6)
C10 0.214(10) 0.079(5) 0.187(9) -0.092(6) 0.142(8) -0.098(6)
N3 0.0481(19) 0.0248(14) 0.0301(14) 0.0043(11) -0.0025(13) -0.0083(13)
N4 0.0229(15) 0.051(2) 0.0414(17) -0.0156(15) 0.0007(12) 0.0015(13)
C11 0.042(2) 0.034(2) 0.043(2) -0.0038(16) 0.0083(16) -0.0038(16)
C12 0.042(2) 0.0238(16) 0.0408(19) 0.0111(14) 0.0036(16) -0.0002(15)
C13 0.060(3) 0.025(2) 0.155(6) 0.009(3) -0.014(4) -0.003(2)
C14 0.048(3) 0.059(3) 0.128(5) 0.027(3) 0.014(3) 0.012(3)
C15 0.200(9) 0.072(4) 0.047(3) 0.025(3) 0.007(4) 0.054(5)
C16 0.065(4) 0.073(4) 0.108(5) 0.024(3) 0.046(3) 0.009(3)
C17 0.0190(17) 0.068(3) 0.055(2) -0.010(2) 0.0026(16) 0.0062(18)
C18 0.039(2) 0.089(4) 0.066(3) -0.031(3) 0.002(2) 0.023(3)
C19 0.033(3) 0.115(5) 0.123(5) -0.073(5) -0.023(3) 0.013(3)
C20 0.055(4) 0.187(10) 0.189(9) 0.119(8) 0.021(5) 0.057(5)
N5 0.0477(18) 0.0246(14) 0.0275(14) 0.0050(11) -0.0074(12) 0.0008(13)
C21 0.045(2) 0.035(2) 0.0353(18) 0.0160(15) 0.0019(16) 0.0076(17)
C22 0.072(4) 0.072(4) 0.125(5) 0.043(4) 0.037(4) 0.021(3)
C23 0.201(9) 0.065(4) 0.162(7) 0.078(5) 0.128(7) 0.078(5)
C24 0.185(9) 0.154(8) 0.057(4) 0.061(5) -0.045(5) -0.069(7)

loop_
_atom_type_symbol
_atom_type_description
_atom_type_scat_dispersion_real
_atom_type_scat_dispersion_imag
_atom_type_scat_source
C C 0.0033 0.0016 'International Tables Vol C Tables 4.2.6.8 and 6.1.1.4'
H H 0.0000 0.0000 'International Tables Vol C Tables 4.2.6.8 and 6.1.1.4'
N N 0.0061 0.0033 'International Tables Vol C Tables 4.2.6.8 and 6.1.1.4'
Br Br -0.2901 2.4595 'International Tables Vol C Tables 4.2.6.8 and 6.1.1.4'
Ta Ta -0.7052 6.5227 'International Tables Vol C Tables 4.2.6.8 and 6.1.1.4'

loop_
_geom_angle_atom_site_label_1
_geom_angle_atom_site_label_2
_geom_angle_atom_site_label_3
_geom_angle
N5 Ta1 N4 105.26(16)
N5 Ta1 N2 98.56(13)
N4 Ta1 N2 98.78(12)
N5 Ta1 N1 101.02(13)
N4 Ta1 N1 148.67(14)
N2 Ta1 N1 60.23(11)
N5 Ta1 N3 167.20(14)
N4 Ta1 N3 61.94(13)
N2 Ta1 N3 84.15(11)
N1 Ta1 N3 91.21(12)
N5 Ta1 Br1 97.85(11)
N4 Ta1 Br1 92.51(10)
N2 Ta1 Br1 156.85(11)
N1 Ta1 Br1 100.56(9)
N3 Ta1 Br1 83.46(9)
N3 Ta1' N4 71.5(2)
N3 Ta1' N2 98.2(2)
N4 Ta1' N2 101.43(13)
N3 Ta1' N1 108.5(3)
N4 Ta1' N1 163.56(13)
N2 Ta1' N1 62.14(11)
N3 Ta1' N5 161.95(16)
N4 Ta1' N5 90.4(2)
N2 Ta1' N5 85.9(2)
N1 Ta1' N5 89.0(2)
N3 Ta1' Br1' 95.7(3)
N4 Ta1' Br1' 95.9(2)
N2 Ta1' Br1' 160.5(3)
N1 Ta1' Br1' 100.4(2)
N5 Ta1' Br1' 85.0(3)
C1 N1 C2 123.9(3)
C1 N1 Ta1' 92.2(2)
C2 N1 Ta1' 143.9(2)
C1 N1 Ta1 93.1(2)
C2 N1 Ta1 141.4(2)
Ta1' N1 Ta1 13.01(16)
C1 N2 C7 125.9(3)
C1 N2 Ta1' 92.9(2)
C7 N2 Ta1' 140.7(2)
C1 N2 Ta1 95.5(2)
C7 N2 Ta1 138.2(2)
Ta1' N2 Ta1 13.33(16)
N2 C1 N1 111.1(3)
N2 C1 C6 124.0(4)
N1 C1 C6 124.8(4)
N1 C2 C4 114.5(4)
N1 C2 C5 106.3(3)
C4 C2 C5 109.7(5)
N1 C2 C3 111.1(3)
C4 C2 C3 109.0(4)
C5 C2 C3 105.9(4)
N2 C7 C10 112.7(4)
N2 C7 C9 112.7(4)
C10 C7 C9 111.7(6)
N2 C7 C8 107.0(3)
C10 C7 C8 106.8(6)
C9 C7 C8 105.5(5)
C11 N3 C12 123.5(3)
C11 N3 Ta1' 92.2(2)
C12 N3 Ta1' 143.9(3)
C11 N3 Ta1 87.9(2)
C12 N3 Ta1 148.2(3)
Ta1' N3 Ta1 4.39(7)
C11 N4 C17 118.3(4)
C11 N4 Ta1' 84.6(3)
C17 N4 Ta1' 152.1(4)
C11 N4 Ta1 98.5(2)
C17 N4 Ta1 139.4(3)
Ta1' N4 Ta1 13.96(16)
N3 C11 N4 111.6(3)
N3 C11 C16 125.4(4)
N4 C11 C16 122.9(4)
N3 C12 C15 112.4(4)
N3 C12 C13 112.3(3)
C15 C12 C13 113.9(5)
N3 C12 C14 104.3(3)
C15 C12 C14 108.0(5)
C13 C12 C14 105.2(4)
N4 C17 C18 118.3(4)
N4 C17 C19 111.0(4)
C18 C17 C19 111.1(4)
N4 C17 C20 103.7(4)
C18 C17 C20 106.2(5)
C19 C17 C20 105.3(6)
C21 N5 Ta1 170.3(3)
C21 N5 Ta1' 169.6(3)
Ta1 N5 Ta1' 1.00(4)
N5 C21 C23 111.6(4)
N5 C21 C22 110.2(4)
C23 C21 C22 107.9(5)
N5 C21 C24 109.4(4)
C23 C21 C24 110.5(6)
C22 C21 C24 107.2(5)

loop_
_geom_bond_atom_site_label_1
_geom_bond_atom_site_label_2
_geom_bond_distance
Ta1 N5 1.753(3)
Ta1 N4 2.074(3)
Ta1 N2 2.171(3)
Ta1 N1 2.223(3)
Ta1 N3 2.370(3)
Ta1 Br1 2.565(2)
Ta1' N3 1.896(8)
Ta1' N4 2.036(3)
Ta1' N2 2.128(3)
Ta1' N1 2.145(3)
Ta1' N5 2.253(8)
Ta1' Br1' 2.565(7)
N1 C1 1.338(5)
N1 C2 1.486(4)
N2 C1 1.337(4)
N2 C7 1.476(4)
C1 C6 1.504(5)
C2 C4 1.508(6)
C2 C5 1.532(7)
C2 C3 1.536(6)
C7 C10 1.488(6)
C7 C9 1.492(6)
C7 C8 1.522(7)
N3 C11 1.356(5)
N3 C12 1.472(4)
N4 C11 1.426(5)
N4 C17 1.455(5)
C11 C16 1.495(6)
C12 C15 1.498(6)
C12 C13 1.513(6)
C12 C14 1.529(6)
C17 C18 1.489(6)
C17 C19 1.519(7)
C17 C20 1.562(9)
N5 C21 1.438(4)
C21 C23 1.485(7)
C21 C22 1.500(7)
C21 C24 1.521(8)
